data_4101931
loop_
_publ_author_name
'Ming-Hua Zeng'
'Qiang-Xin Wang'
'Yan-Xi Tan'
'Sheng Hu'
'Hai-Xia Zhao'
'La-Sheng Long'
'Mohamedally Kurmoo'

_publ_contact_author 'prof. MING HUA ZENG '
_publ_contact_author_email ZMH@MAIBOX.GXNU.EDU.CN
_publ_section_title
;
 Rigid Pillars and Double Walls in a Porous Metal-Organic Framework:
 Single-Crystal to Single-Crystal, Controlled Uptake and Release of Iodine
 and Electrical Conductivity
;
_journal_name_full 'Journal of the American Chemical Society'
_journal_page_first 2561
_journal_page_last 2563
_journal_paper_doi 10.1021/ja908293n
_journal_volume 132
_journal_year 2010
_chemical_formula_sum 'C30 H24 N2 O10 Zn3'
_chemical_formula_weight 768.62
_space_group_IT_number 116
_symmetry_cell_setting tetragonal
_symmetry_space_group_name_Hall 'P -4 -2c'
_symmetry_space_group_name_H-M 'P -4 c 2'
_atom_sites_solution_hydrogens geom
_atom_sites_solution_primary direct
_atom_sites_solution_secondary difmap
_audit_creation_method SHELXL-97
_cell_angle_alpha 90.00
_cell_angle_beta 90.00
_cell_angle_gamma 90.00
_cell_formula_units_Z 4
_cell_length_a 17.6776(10)
_cell_length_b 17.6776(10)
_cell_length_c 15.1330(18)
_cell_measurement_temperature 173(2)
_cell_volume 4729.0(7)
_computing_cell_refinement 'Bruker SMART'
_computing_data_collection 'Bruker SMART'
_computing_data_reduction 'Bruker SMART'
_computing_molecular_graphics 'Bruker SHELXTL'
_computing_publication_material 'Bruker SHELXTL'
_computing_structure_refinement 'SHELXL-97 (Sheldrick, 1997)'
_computing_structure_solution 'SHELXS-97 (Sheldrick, 1990)'
_diffrn_ambient_temperature 173(2)
_diffrn_measured_fraction_theta_full 0.997
_diffrn_measured_fraction_theta_max 0.997
_diffrn_radiation_monochromator graphite
_diffrn_radiation_source 'fine-focus sealed tube'
_diffrn_radiation_type MoK\a
_diffrn_radiation_wavelength 0.71073
_diffrn_reflns_av_R_equivalents 0.0317
_diffrn_reflns_av_sigmaI/netI 0.0261
_diffrn_reflns_limit_h_max 21
_diffrn_reflns_limit_h_min -21
_diffrn_reflns_limit_k_max 21
_diffrn_reflns_limit_k_min -21
_diffrn_reflns_limit_l_max 18
_diffrn_reflns_limit_l_min -18
_diffrn_reflns_number 29523
_diffrn_reflns_theta_full 26.00
_diffrn_reflns_theta_max 26.00
_diffrn_reflns_theta_min 2.11
_exptl_absorpt_coefficient_mu 1.548
_exptl_absorpt_correction_T_max 0.5425
_exptl_absorpt_correction_T_min 0.5056
_exptl_absorpt_correction_type multi-scan
_exptl_crystal_colour colorless
_exptl_crystal_density_diffrn 1.080
_exptl_crystal_density_method 'not measured'
_exptl_crystal_description block
_exptl_crystal_F_000 1552
_exptl_crystal_size_max 0.51
_exptl_crystal_size_mid 0.46
_exptl_crystal_size_min 0.45
_refine_diff_density_max 1.183
_refine_diff_density_min -0.377
_refine_diff_density_rms 0.128
_refine_ls_abs_structure_details 'Flack H D (1983), Acta Cryst. A39, 876-881'
_refine_ls_abs_structure_Flack 0.01(2)
_refine_ls_extinction_method none
_refine_ls_goodness_of_fit_ref 1.125
_refine_ls_hydrogen_treatment constr
_refine_ls_matrix_type full
_refine_ls_number_parameters 205
_refine_ls_number_reflns 4652
_refine_ls_number_restraints 6
_refine_ls_restrained_S_all 1.146
_refine_ls_R_factor_all 0.0499
_refine_ls_R_factor_gt 0.0422
_refine_ls_shift/su_max 0.000
_refine_ls_shift/su_mean 0.000
_refine_ls_structure_factor_coef Fsqd
_refine_ls_weighting_details
;
calc w=1/[\s^2^(Fo^2^)+(0.0960P)^2^+3.2359P] where P=(Fo^2^+2Fc^2^)/3
;
_refine_ls_weighting_scheme calc
_refine_ls_wR_factor_gt 0.1363
_refine_ls_wR_factor_ref 0.1455
_reflns_number_gt 4140
_reflns_number_total 4652
_reflns_threshold_expression >2sigma(I)
_cod_data_source_file ja908293n_si_002.cif
_cod_data_source_block 2
_cod_database_code 4101931

loop_
_symmetry_equiv_pos_as_xyz
'x, y, z'
'-x, -y, z'
'y, -x, -z'
'-y, x, -z'
'x, -y, z+1/2'
'-x, y, z+1/2'
'y, x, -z+1/2'
'-y, -x, -z+1/2'

loop_
_atom_site_label
_atom_site_type_symbol
_atom_site_fract_x
_atom_site_fract_y
_atom_site_fract_z
_atom_site_U_iso_or_equiv
_atom_site_adp_type
_atom_site_occupancy
_atom_site_symmetry_multiplicity
_atom_site_calc_flag
_atom_site_refinement_flags
_atom_site_disorder_assembly
_atom_site_disorder_group
Zn1 Zn 0.14562(3) 0.10359(3) 0.03092(4) 0.02725(16) Uani 1 1 d . . .
Zn2 Zn 0.14900(3) 0.14900(3) 0.2500 0.02418(19) Uani 1 2 d S . .
O1 O 0.1440(2) 0.2195(2) 0.0541(3) 0.0478(10) Uani 1 1 d . . .
O2 O 0.1465(2) 0.2505(2) 0.1974(3) 0.0460(10) Uani 1 1 d . . .
O3 O 0.1405(2) 0.0761(2) 0.1575(2) 0.0347(8) Uani 1 1 d . . .
O4 O 0.1264(2) -0.0126(2) 0.0190(2) 0.0373(8) Uani 1 1 d . . .
O5 O 0.1193(3) -0.1173(2) 0.0985(3) 0.0483(10) Uani 1 1 d . . .
N1 N 0.1016(2) 0.7366(2) -0.0098(3) 0.0347(9) Uani 1 1 d . . .
C1 C 0.1304(3) 0.3473(3) 0.0943(4) 0.0390(12) Uani 1 1 d . . .
C2 C 0.1303(4) 0.4014(3) 0.1596(5) 0.0529(15) Uani 1 1 d . . .
H2A H 0.1365 0.3868 0.2196 0.064 Uiso 1 1 calc R . .
C3 C 0.1212(4) 0.4782(3) 0.1382(4) 0.0528(15) Uani 1 1 d . . .
H3A H 0.1206 0.5149 0.1841 0.063 Uiso 1 1 calc R . .
C4 C 0.1129(3) 0.5013(3) 0.0511(4) 0.0415(12) Uani 1 1 d . . .
C5 C 0.1118(4) 0.4459(3) -0.0147(4) 0.0534(16) Uani 1 1 d . . .
H5A H 0.1051 0.4604 -0.0746 0.064 Uiso 1 1 calc R . .
C6 C 0.1206(4) 0.3693(3) 0.0063(4) 0.0477(14) Uani 1 1 d . . .
H6A H 0.1199 0.3323 -0.0392 0.057 Uiso 1 1 calc R . .
C7 C 0.1066(3) 0.5818(3) 0.0289(4) 0.0416(12) Uani 1 1 d . . .
C8 C 0.1358(5) 0.6110(3) -0.0481(4) 0.0581(18) Uani 1 1 d . . .
H8A H 0.1584 0.5781 -0.0902 0.070 Uiso 1 1 calc R . .
C9 C 0.1326(4) 0.6881(4) -0.0647(4) 0.0586(18) Uani 1 1 d . . .
H9A H 0.1538 0.7066 -0.1182 0.070 Uiso 1 1 calc R . .
C10 C 0.0713(4) 0.7087(3) 0.0637(4) 0.0474(14) Uani 1 1 d . . .
H10A H 0.0474 0.7430 0.1032 0.057 Uiso 1 1 calc R . .
C11 C 0.0722(4) 0.6331(3) 0.0860(4) 0.0495(15) Uani 1 1 d . . .
H11A H 0.0498 0.6162 0.1396 0.059 Uiso 1 1 calc R . .
C12 C 0.1414(3) 0.2661(3) 0.1176(4) 0.0352(11) Uani 1 1 d . . .
C13 C 0.1407(5) -0.0018(3) 0.1756(4) 0.064(2) Uani 1 1 d . . .
H13A H 0.1004 -0.0138 0.2199 0.077 Uiso 1 1 calc R . .
C14 C 0.1269(3) -0.0462(3) 0.0918(4) 0.0411(12) Uani 1 1 d . . .
C15 C 0.2175(7) -0.0249(4) 0.2120(6) 0.114(3) Uani 1 1 d U . .
H15A H 0.2299 0.0067 0.2632 0.171 Uiso 1 1 calc R . .
H15B H 0.2561 -0.0182 0.1663 0.171 Uiso 1 1 calc R . .
H15C H 0.2159 -0.0781 0.2301 0.171 Uiso 1 1 calc R . .

loop_
_atom_site_aniso_label
_atom_site_aniso_U_11
_atom_site_aniso_U_22
_atom_site_aniso_U_33
_atom_site_aniso_U_23
_atom_site_aniso_U_13
_atom_site_aniso_U_12
Zn1 0.0287(3) 0.0335(3) 0.0196(2) 0.0000(2) 0.0008(2) 0.00200(19)
Zn2 0.0264(2) 0.0264(2) 0.0197(3) -0.0023(2) 0.0023(2) -0.0041(2)
O1 0.060(3) 0.036(2) 0.047(3) 0.0084(18) -0.0003(17) 0.0029(16)
O2 0.073(3) 0.0265(18) 0.038(2) 0.0090(17) -0.0002(18) -0.0065(16)
O3 0.056(2) 0.0286(18) 0.0199(15) -0.0008(14) 0.0022(14) -0.0048(14)
O4 0.052(2) 0.036(2) 0.0249(19) -0.0083(15) -0.0038(16) 0.0010(15)
O5 0.075(3) 0.029(2) 0.041(2) -0.0092(17) -0.006(2) -0.0047(16)
N1 0.047(2) 0.029(2) 0.029(2) 0.0009(16) 0.0016(17) 0.0053(17)
C1 0.041(3) 0.029(3) 0.047(3) 0.008(2) -0.001(3) -0.002(2)
C2 0.081(4) 0.037(3) 0.041(3) 0.003(2) -0.008(3) -0.008(3)
C3 0.092(5) 0.026(3) 0.041(3) 0.000(2) -0.001(3) 0.001(3)
C4 0.061(3) 0.025(2) 0.039(3) 0.005(2) 0.000(2) -0.002(2)
C5 0.092(5) 0.033(3) 0.035(3) 0.009(2) -0.007(3) 0.006(3)
C6 0.075(4) 0.028(3) 0.041(3) 0.002(2) -0.005(3) 0.002(3)
C7 0.061(3) 0.030(3) 0.034(2) -0.001(2) -0.007(3) -0.003(2)
C8 0.107(6) 0.034(3) 0.034(3) -0.001(2) 0.014(3) 0.008(3)
C9 0.105(5) 0.032(3) 0.038(3) 0.003(2) 0.023(3) 0.007(3)
C10 0.064(4) 0.032(3) 0.047(3) 0.000(2) 0.020(3) -0.001(2)
C11 0.068(4) 0.035(3) 0.046(3) 0.012(2) 0.019(3) -0.001(3)
C12 0.029(2) 0.032(3) 0.045(3) 0.004(2) 0.004(2) -0.0042(19)
C13 0.151(7) 0.024(3) 0.018(3) -0.001(2) 0.002(3) -0.013(3)
C14 0.053(3) 0.033(3) 0.037(3) -0.008(2) -0.002(3) -0.001(2)
C15 0.187(8) 0.051(4) 0.104(6) -0.001(4) -0.094(6) 0.007(5)

loop_
_atom_type_symbol
_atom_type_description
_atom_type_scat_dispersion_real
_atom_type_scat_dispersion_imag
_atom_type_scat_source
C C 0.0033 0.0016 'International Tables Vol C Tables 4.2.6.8 and 6.1.1.4'
H H 0.0000 0.0000 'International Tables Vol C Tables 4.2.6.8 and 6.1.1.4'
N N 0.0061 0.0033 'International Tables Vol C Tables 4.2.6.8 and 6.1.1.4'
O O 0.0106 0.0060 'International Tables Vol C Tables 4.2.6.8 and 6.1.1.4'
Zn Zn 0.2839 1.4301 'International Tables Vol C Tables 4.2.6.8 and 6.1.1.4'

loop_
_geom_angle_atom_site_label_1
_geom_angle_atom_site_label_2
_geom_angle_atom_site_label_3
_geom_angle
_geom_angle_site_symmetry_1
_geom_angle_site_symmetry_3
_geom_angle_publ_flag
O3 Zn1 O5 162.08(16) . 4 ?
O3 Zn1 O1 94.47(16) . . ?
O5 Zn1 O1 91.44(19) 4 . ?
O3 Zn1 O4 80.48(14) . . ?
O5 Zn1 O4 90.60(17) 4 . ?
O1 Zn1 O4 168.80(15) . . ?
O3 Zn1 N1 100.83(15) . 4_655 ?
O5 Zn1 N1 95.71(16) 4 4_655 ?
O1 Zn1 N1 93.18(16) . 4_655 ?
O4 Zn1 N1 97.57(16) . 4_655 ?
O3 Zn1 C14 134.62(17) . 4 ?
O5 Zn1 C14 28.77(17) 4 4 ?
O1 Zn1 C14 87.43(18) . 4 ?
O4 Zn1 C14 89.07(16) . 4 ?
N1 Zn1 C14 124.37(18) 4_655 4 ?
O3 Zn2 O3 115.5(2) . 7 ?
O3 Zn2 O2 110.73(16) . 7 ?
O3 Zn2 O2 108.57(16) 7 7 ?
O3 Zn2 O2 108.57(16) . . ?
O3 Zn2 O2 110.73(16) 7 . ?
O2 Zn2 O2 101.9(2) 7 . ?
C12 O1 Zn1 140.4(4) . . ?
C12 O2 Zn2 126.7(4) . . ?
C13 O3 Zn2 121.3(3) . . ?
C13 O3 Zn1 115.5(3) . . ?
Zn2 O3 Zn1 122.70(18) . . ?
C14 O4 Zn1 112.9(3) . . ?
C14 O5 Zn1 100.4(4) . 3 ?
C9 N1 C10 117.0(5) . . ?
C9 N1 Zn1 122.9(4) . 3_565 ?
C10 N1 Zn1 120.0(3) . 3_565 ?
C2 C1 C6 119.4(5) . . ?
C2 C1 C12 120.0(6) . . ?
C6 C1 C12 120.5(5) . . ?
C1 C2 C3 120.4(6) . . ?
C1 C2 H2A 119.8 . . ?
C3 C2 H2A 119.8 . . ?
C4 C3 C2 121.1(6) . . ?
C4 C3 H3A 119.5 . . ?
C2 C3 H3A 119.5 . . ?
C3 C4 C5 118.1(5) . . ?
C3 C4 C7 120.8(5) . . ?
C5 C4 C7 121.1(5) . . ?
C4 C5 C6 121.1(5) . . ?
C4 C5 H5A 119.5 . . ?
C6 C5 H5A 119.5 . . ?
C1 C6 C5 119.9(5) . . ?
C1 C6 H6A 120.1 . . ?
C5 C6 H6A 120.1 . . ?
C8 C7 C11 116.5(5) . . ?
C8 C7 C4 122.0(5) . . ?
C11 C7 C4 121.5(5) . . ?
C7 C8 C9 120.4(6) . . ?
C7 C8 H8A 119.8 . . ?
C9 C8 H8A 119.8 . . ?
N1 C9 C8 123.0(5) . . ?
N1 C9 H9A 118.5 . . ?
C8 C9 H9A 118.5 . . ?
N1 C10 C11 124.0(5) . . ?
N1 C10 H10A 118.0 . . ?
C11 C10 H10A 118.0 . . ?
C10 C11 C7 119.0(5) . . ?
C10 C11 H11A 120.5 . . ?
C7 C11 H11A 120.5 . . ?
O2 C12 O1 126.2(5) . . ?
O2 C12 C1 116.9(5) . . ?
O1 C12 C1 116.9(5) . . ?
O3 C13 C14 110.2(5) . . ?
O3 C13 C15 109.7(6) . . ?
C14 C13 C15 108.0(6) . . ?
O3 C13 H13A 109.7 . . ?
C14 C13 H13A 109.7 . . ?
C15 C13 H13A 109.7 . . ?
O4 C14 O5 122.7(5) . . ?
O4 C14 C13 119.5(5) . . ?
O5 C14 C13 117.7(5) . . ?
O4 C14 Zn1 71.9(3) . 3 ?
O5 C14 Zn1 50.8(3) . 3 ?
C13 C14 Zn1 168.5(4) . 3 ?
C13 C15 H15A 109.5 . . ?
C13 C15 H15B 109.5 . . ?
H15A C15 H15B 109.5 . . ?
C13 C15 H15C 109.5 . . ?
H15A C15 H15C 109.5 . . ?
H15B C15 H15C 109.5 . . ?

loop_
_geom_bond_atom_site_label_1
_geom_bond_atom_site_label_2
_geom_bond_distance
_geom_bond_site_symmetry_2
_geom_bond_publ_flag
Zn1 O3 1.979(3) . ?
Zn1 O5 2.041(4) 4 ?
Zn1 O1 2.078(4) . ?
Zn1 O4 2.090(4) . ?
Zn1 N1 2.106(4) 4_655 ?
Zn1 C14 2.590(5) 4 ?
Zn2 O3 1.909(3) . ?
Zn2 O3 1.909(3) 7 ?
Zn2 O2 1.964(4) 7 ?
Zn2 O2 1.964(4) . ?
O1 C12 1.266(7) . ?
O2 C12 1.243(7) . ?
O3 C13 1.404(7) . ?
O4 C14 1.252(7) . ?
O5 C14 1.267(7) . ?
O5 Zn1 2.041(4) 3 ?
N1 C9 1.313(7) . ?
N1 C10 1.330(7) . ?
N1 Zn1 2.106(4) 3_565 ?
C1 C2 1.375(9) . ?
C1 C6 1.399(8) . ?
C1 C12 1.491(7) . ?
C2 C3 1.405(8) . ?
C2 H2A 0.9500 . ?
C3 C4 1.387(8) . ?
C3 H3A 0.9500 . ?
C4 C5 1.398(8) . ?
C4 C7 1.466(7) . ?
C5 C6 1.399(8) . ?
C5 H5A 0.9500 . ?
C6 H6A 0.9500 . ?
C7 C8 1.375(9) . ?
C7 C11 1.392(8) . ?
C8 C9 1.386(9) . ?
C8 H8A 0.9500 . ?
C9 H9A 0.9500 . ?
C10 C11 1.379(7) . ?
C10 H10A 0.9500 . ?
C11 H11A 0.9500 . ?
C13 C14 1.512(7) . ?
C13 C15 1.521(12) . ?
C13 H13A 1.0000 . ?
C14 Zn1 2.590(5) 3 ?
C15 H15A 0.9800 . ?
C15 H15B 0.9800 . ?
C15 H15C 0.9800 . ?
